data_1565141
loop_
_publ_author_name
'Zhang, Yan'
'Cai, Zhenzhi'
'Struwe, Julia'
'Ma, Chanchan'
'Zhu, Gangguo'
'Liao, Xinyi'
'Xu, Min'
'Ackermann, Lutz'

_publ_section_title
;
 Dibenzocycloheptanones construction through a removable P-centered
 radical: Synthesis of allocolchicine analogues
;
_journal_name_full 'Chemical Science'
_journal_paper_doi 10.1039/D1SC05404J
_journal_year 2021
_chemical_formula_sum 'C29 H30 Cl O4 P'
_chemical_formula_weight 508.95
_space_group_crystal_system monoclinic
_space_group_IT_number 14
_space_group_name_Hall '-P 2ybc'
_space_group_name_H-M_alt 'P 1 21/c 1'
_atom_sites_solution_hydrogens geom
_audit_creation_method SHELXL-2014/7
_audit_update_record
;
2021-08-18 deposited with the CCDC.	2021-11-09 downloaded from the CCDC.
;
_cell_angle_alpha 90
_cell_angle_beta 110.584(2)
_cell_angle_gamma 90
_cell_formula_units_Z 4
_cell_length_a 12.1391(8)
_cell_length_b 13.8283(9)
_cell_length_c 17.2219(10)
_cell_measurement_reflns_used 9898
_cell_measurement_temperature 176(2)
_cell_measurement_theta_max 27.25
_cell_measurement_theta_min 2.32
_cell_volume 2706.4(3)
_computing_structure_refinement 'SHELXL-2014/7 (Sheldrick, 2014)'
_diffrn_ambient_temperature 176(2)
_diffrn_measured_fraction_theta_full 0.999
_diffrn_measured_fraction_theta_max 0.998
_diffrn_measurement_device_type APEXII
_diffrn_radiation_type MoK\a
_diffrn_radiation_wavelength 0.71073
_diffrn_reflns_av_R_equivalents 0.0774
_diffrn_reflns_av_unetI/netI 0.0282
_diffrn_reflns_Laue_measured_fraction_full 0.999
_diffrn_reflns_Laue_measured_fraction_max 0.998
_diffrn_reflns_limit_h_max 15
_diffrn_reflns_limit_h_min -15
_diffrn_reflns_limit_k_max 17
_diffrn_reflns_limit_k_min -17
_diffrn_reflns_limit_l_max 22
_diffrn_reflns_limit_l_min -22
_diffrn_reflns_number 73973
_diffrn_reflns_point_group_measured_fraction_full 0.999
_diffrn_reflns_point_group_measured_fraction_max 0.998
_diffrn_reflns_theta_full 25.242
_diffrn_reflns_theta_max 27.511
_diffrn_reflns_theta_min 2.320
_exptl_absorpt_coefficient_mu 0.232
_exptl_crystal_colour colorless
_exptl_crystal_density_diffrn 1.249
_exptl_crystal_description block
_exptl_crystal_F_000 1072
_exptl_crystal_size_max .20
_exptl_crystal_size_mid .20
_exptl_crystal_size_min .16
_refine_diff_density_max 0.764
_refine_diff_density_min -0.495
_refine_diff_density_rms 0.134
_refine_ls_extinction_method none
_refine_ls_goodness_of_fit_ref 1.093
_refine_ls_hydrogen_treatment constr
_refine_ls_matrix_type full
_refine_ls_number_parameters 316
_refine_ls_number_reflns 6215
_refine_ls_number_restraints 0
_refine_ls_restrained_S_all 1.093
_refine_ls_R_factor_all 0.0785
_refine_ls_R_factor_gt 0.0562
_refine_ls_shift/su_max 0.043
_refine_ls_shift/su_mean 0.006
_refine_ls_structure_factor_coef Fsqd
_refine_ls_weighting_details 'w=1/[\s^2^(Fo^2^)+(0.1381P)^2^+0.1784P] where P=(Fo^2^+2Fc^2^)/3'
_refine_ls_weighting_scheme calc
_refine_ls_wR_factor_gt 0.2014
_refine_ls_wR_factor_ref 0.2179
_reflns_Friedel_coverage 0.000
_reflns_number_gt 4293
_reflns_number_total 6215
_reflns_threshold_expression 'I > 2\s(I)'
_cod_data_source_file d1sc05404j2.cif
_cod_data_source_block a
_cod_original_sg_symbol_H-M 'P 21/c'
_cod_database_code 1565141
_shelx_shelxl_version_number 2014/7
_shelx_space_group_comment
;
The symmetry employed for this shelxl refinement is uniquely defined
by the following loop, which should always be used as a source of
symmetry information in preference to the above space-group names.
They are only intended as comments.
;

loop_
_space_group_symop_operation_xyz
'x, y, z'
'-x, y+1/2, -z+1/2'
'-x, -y, -z'
'x, -y-1/2, z-1/2'

loop_
_atom_site_label
_atom_site_type_symbol
_atom_site_fract_x
_atom_site_fract_y
_atom_site_fract_z
_atom_site_U_iso_or_equiv
_atom_site_adp_type
_atom_site_occupancy
_atom_site_site_symmetry_order
_atom_site_calc_flag
_atom_site_refinement_flags_posn
_atom_site_refinement_flags_adp
_atom_site_refinement_flags_occupancy
_atom_site_disorder_assembly
_atom_site_disorder_group
Cl1 Cl -0.06579(7) 0.75985(8) -0.15393(7) 0.1209(4) Uani 1 1 d . . . . .
P1 P 0.36848(5) 0.56831(4) 0.16718(3) 0.0566(2) Uani 1 1 d . . . . .
O1 O 0.28865(18) 0.78692(15) 0.14731(12) 0.0867(6) Uani 1 1 d . . . . .
O2 O 0.4033(2) 0.56993(15) 0.25685(10) 0.0894(6) Uani 1 1 d . . . . .
O3 O 0.40637(15) 0.47602(11) 0.13105(10) 0.0654(4) Uani 1 1 d . . . . .
O4 O 0.23153(16) 0.57320(14) 0.11882(13) 0.0799(5) Uani 1 1 d . . . . .
C1 C 0.2703(2) 0.79335(19) -0.13028(15) 0.0723(7) Uani 1 1 d . . . . .
H1A H 0.3128 0.8054 -0.1662 0.087 Uiso 1 1 calc R U . . .
C2 C 0.1495(3) 0.7840(2) -0.16301(18) 0.0813(8) Uani 1 1 d . . . . .
H2A H 0.1096 0.7892 -0.2212 0.098 Uiso 1 1 calc R U . . .
C3 C 0.0870(2) 0.7674(2) -0.11222(19) 0.0775(7) Uani 1 1 d . . . . .
C4 C 0.1424(2) 0.75860(18) -0.02811(18) 0.0715(6) Uani 1 1 d . . . . .
H4A H 0.0979 0.7477 0.0067 0.086 Uiso 1 1 calc R U . . .
C5 C 0.2646(2) 0.76576(15) 0.00579(14) 0.0575(5) Uani 1 1 d . . . . .
C6 C 0.3312(2) 0.78525(16) -0.04456(13) 0.0582(5) Uani 1 1 d . . . . .
C7 C 0.45910(19) 0.80678(15) -0.00952(13) 0.0544(5) Uani 1 1 d . . . . .
C8 C 0.5014(2) 0.88043(17) -0.04766(15) 0.0671(6) Uani 1 1 d . . . . .
H8A H 0.4474 0.9142 -0.0932 0.081 Uiso 1 1 calc R U . . .
C9 C 0.6183(2) 0.90536(17) -0.02133(15) 0.0660(6) Uani 1 1 d . . . . .
H9A H 0.6430 0.9558 -0.0490 0.079 Uiso 1 1 calc R U . . .
C10 C 0.7009(2) 0.85854(16) 0.04460(14) 0.0576(5) Uani 1 1 d . . . . .
C11 C 0.66016(19) 0.78580(15) 0.08265(13) 0.0540(5) Uani 1 1 d . . . . .
H11A H 0.7155 0.7527 0.1280 0.065 Uiso 1 1 calc R U . . .
C12 C 0.54170(18) 0.75831(14) 0.05796(12) 0.0492(4) Uani 1 1 d . . . . .
C13 C 0.51293(17) 0.67617(14) 0.10338(11) 0.0464(4) Uani 1 1 d . . . . .
C14 C 0.41167(18) 0.67013(14) 0.11925(11) 0.0497(4) Uani 1 1 d . . . . .
C15 C 0.3212(2) 0.74783(16) 0.09615(14) 0.0585(5) Uani 1 1 d . . . . .
C16 C 0.1551(4) 0.5055(5) 0.1331(4) 0.168(2) Uani 1 1 d . . . . .
H16A H 0.1538 0.4470 0.0996 0.202 Uiso 1 1 calc R U . . .
H16B H 0.1866 0.4863 0.1922 0.202 Uiso 1 1 calc R U . . .
C17 C 0.0397(4) 0.5382(5) 0.1142(4) 0.164(2) Uani 1 1 d . . . . .
H17A H -0.0079 0.4868 0.1258 0.246 Uiso 1 1 calc R U . . .
H17B H 0.0395 0.5950 0.1481 0.246 Uiso 1 1 calc R U . . .
H17C H 0.0067 0.5557 0.0553 0.246 Uiso 1 1 calc R U . . .
C18 C 0.4751(3) 0.3956(2) 0.1795(2) 0.1034(11) Uani 1 1 d . . . . .
H18A H 0.5432 0.3833 0.1619 0.124 Uiso 1 1 calc R U . . .
H18B H 0.5061 0.4141 0.2388 0.124 Uiso 1 1 calc R U . . .
C19 C 0.4093(5) 0.3101(3) 0.1706(3) 0.1406(17) Uani 1 1 d . . . . .
H19A H 0.4595 0.2588 0.2042 0.211 Uiso 1 1 calc R U . . .
H19B H 0.3428 0.3213 0.1891 0.211 Uiso 1 1 calc R U . . .
H19C H 0.3799 0.2905 0.1122 0.211 Uiso 1 1 calc R U . . .
C20 C 0.8306(2) 0.8860(2) 0.07593(18) 0.0735(7) Uani 1 1 d . . . . .
C21 C 0.8619(4) 0.9535(4) 0.0178(3) 0.157(2) Uani 1 1 d . . . . .
H21A H 0.9460 0.9688 0.0409 0.235 Uiso 1 1 calc R U . . .
H21B H 0.8439 0.9223 -0.0364 0.235 Uiso 1 1 calc R U . . .
H21C H 0.8161 1.0133 0.0112 0.235 Uiso 1 1 calc R U . . .
C22 C 0.9084(3) 0.7966(3) 0.0917(3) 0.1154(13) Uani 1 1 d . . . . .
H22A H 0.8879 0.7529 0.1294 0.173 Uiso 1 1 calc R U . . .
H22B H 0.8963 0.7635 0.0391 0.173 Uiso 1 1 calc R U . . .
H22C H 0.9910 0.8159 0.1168 0.173 Uiso 1 1 calc R U . . .
C23 C 0.8579(4) 0.9370(3) 0.1614(3) 0.1246(15) Uani 1 1 d . . . . .
H23A H 0.8378 0.8936 0.1994 0.187 Uiso 1 1 calc R U . . .
H23B H 0.9418 0.9530 0.1846 0.187 Uiso 1 1 calc R U . . .
H23C H 0.8113 0.9964 0.1539 0.187 Uiso 1 1 calc R U . . .
C24 C 0.60704(17) 0.60204(14) 0.13509(12) 0.0482(4) Uani 1 1 d . . . . .
C25 C 0.64515(19) 0.55045(16) 0.07933(14) 0.0572(5) Uani 1 1 d . . . . .
H25A H 0.6105 0.5626 0.0215 0.069 Uiso 1 1 calc R U . . .
C26 C 0.7325(2) 0.48229(19) 0.10788(19) 0.0745(7) Uani 1 1 d . . . . .
H26A H 0.7565 0.4464 0.0696 0.089 Uiso 1 1 calc R U . . .
C27 C 0.7851(2) 0.4657(2) 0.1913(2) 0.0861(8) Uani 1 1 d . . . . .
H27A H 0.8460 0.4189 0.2106 0.103 Uiso 1 1 calc R U . . .
C28 C 0.7505(2) 0.5163(2) 0.24634(17) 0.0830(8) Uani 1 1 d . . . . .
H28A H 0.7879 0.5048 0.3041 0.100 Uiso 1 1 calc R U . . .
C29 C 0.6606(2) 0.58473(17) 0.21920(14) 0.0630(6) Uani 1 1 d . . . . .
H29A H 0.6364 0.6192 0.2581 0.076 Uiso 1 1 calc R U . . .

loop_
_atom_site_aniso_label
_atom_site_aniso_U_11
_atom_site_aniso_U_22
_atom_site_aniso_U_33
_atom_site_aniso_U_23
_atom_site_aniso_U_13
_atom_site_aniso_U_12
Cl1 0.0622(5) 0.1304(8) 0.1381(8) -0.0070(6) -0.0048(5) -0.0003(4)
P1 0.0687(4) 0.0594(4) 0.0463(3) 0.0030(2) 0.0258(3) -0.0065(3)
O1 0.0946(13) 0.0920(14) 0.0822(12) -0.0127(10) 0.0419(10) 0.0269(11)
O2 0.1215(17) 0.1028(15) 0.0513(9) 0.0009(8) 0.0398(10) -0.0186(12)
O3 0.0858(11) 0.0498(9) 0.0602(8) 0.0072(7) 0.0252(8) -0.0018(8)
O4 0.0662(11) 0.0862(13) 0.0921(13) 0.0121(9) 0.0338(10) -0.0086(9)
C1 0.0754(16) 0.0664(15) 0.0642(13) 0.0135(11) 0.0107(12) 0.0025(12)
C2 0.0796(18) 0.0663(16) 0.0720(15) 0.0099(13) -0.0056(14) 0.0019(13)
C3 0.0606(14) 0.0595(14) 0.0933(19) -0.0004(13) 0.0031(14) 0.0022(11)
C4 0.0607(14) 0.0588(13) 0.0908(17) 0.0016(12) 0.0214(12) 0.0079(11)
C5 0.0570(12) 0.0440(10) 0.0680(13) 0.0015(9) 0.0175(10) 0.0073(9)
C6 0.0622(13) 0.0471(11) 0.0599(12) 0.0069(9) 0.0148(10) 0.0059(9)
C7 0.0609(12) 0.0466(11) 0.0550(10) 0.0053(8) 0.0195(9) 0.0015(9)
C8 0.0745(15) 0.0587(13) 0.0624(12) 0.0189(10) 0.0170(11) 0.0018(11)
C9 0.0774(16) 0.0525(12) 0.0723(14) 0.0149(11) 0.0317(12) -0.0032(11)
C10 0.0631(13) 0.0488(11) 0.0645(12) -0.0006(9) 0.0268(10) -0.0051(9)
C11 0.0595(12) 0.0467(11) 0.0557(11) 0.0036(9) 0.0202(9) 0.0010(9)
C12 0.0590(12) 0.0414(9) 0.0488(9) 0.0031(8) 0.0210(9) 0.0009(8)
C13 0.0535(11) 0.0427(9) 0.0428(8) -0.0004(7) 0.0167(8) 0.0005(8)
C14 0.0586(11) 0.0463(10) 0.0458(9) -0.0004(8) 0.0204(9) 0.0028(8)
C15 0.0611(13) 0.0522(12) 0.0668(12) -0.0035(10) 0.0282(10) 0.0029(9)
C16 0.091(3) 0.200(5) 0.213(5) 0.068(4) 0.053(3) -0.022(3)
C17 0.094(3) 0.195(6) 0.221(6) 0.002(4) 0.077(4) -0.010(3)
C18 0.112(3) 0.0600(16) 0.123(3) 0.0198(17) 0.022(2) 0.0056(16)
C19 0.161(4) 0.069(2) 0.178(4) 0.030(2) 0.042(3) -0.007(2)
C20 0.0698(15) 0.0648(15) 0.0907(17) 0.0079(13) 0.0341(13) -0.0096(12)
C21 0.104(3) 0.181(5) 0.181(5) 0.077(4) 0.045(3) -0.046(3)
C22 0.081(2) 0.103(3) 0.174(4) 0.008(2) 0.059(2) 0.0063(19)
C23 0.099(3) 0.122(3) 0.136(3) -0.047(3) 0.020(2) -0.022(2)
C24 0.0518(11) 0.0410(9) 0.0502(10) 0.0014(8) 0.0158(8) -0.0009(8)
C25 0.0575(12) 0.0565(12) 0.0599(11) -0.0046(9) 0.0235(10) 0.0007(9)
C26 0.0672(15) 0.0582(14) 0.0967(18) -0.0142(13) 0.0272(14) 0.0064(11)
C27 0.0657(16) 0.0622(15) 0.109(2) -0.0066(15) 0.0042(15) 0.0162(13)
C28 0.0812(17) 0.0713(17) 0.0722(15) 0.0081(13) -0.0031(13) 0.0136(14)
C29 0.0723(15) 0.0548(12) 0.0534(11) -0.0001(9) 0.0114(10) 0.0061(10)

loop_
_atom_type_symbol
_atom_type_description
_atom_type_scat_dispersion_real
_atom_type_scat_dispersion_imag
_atom_type_scat_source
C C 0.0033 0.0016 'International Tables Vol C Tables 4.2.6.8 and 6.1.1.4'
H H 0.0000 0.0000 'International Tables Vol C Tables 4.2.6.8 and 6.1.1.4'
O O 0.0106 0.0060 'International Tables Vol C Tables 4.2.6.8 and 6.1.1.4'
Cl Cl 0.1484 0.1585 'International Tables Vol C Tables 4.2.6.8 and 6.1.1.4'
P P 0.1023 0.0942 'International Tables Vol C Tables 4.2.6.8 and 6.1.1.4'

loop_
_geom_angle_atom_site_label_1
_geom_angle_atom_site_label_2
_geom_angle_atom_site_label_3
_geom_angle
_geom_angle_site_symmetry_1
_geom_angle_site_symmetry_3
_geom_angle_publ_flag
O2 P1 O3 114.90(11) . . ?
O2 P1 O4 114.84(12) . . ?
O3 P1 O4 103.22(10) . . ?
O2 P1 C14 116.92(11) . . ?
O3 P1 C14 106.44(9) . . ?
O4 P1 C14 98.46(10) . . ?
C18 O3 P1 125.7(2) . . ?
C16 O4 P1 121.3(3) . . ?
C2 C1 C6 120.9(3) . . ?
C2 C1 H1A 119.6 . . ?
C6 C1 H1A 119.6 . . ?
C3 C2 C1 120.3(3) . . ?
C3 C2 H2A 119.8 . . ?
C1 C2 H2A 119.9 . . ?
C2 C3 C4 121.1(3) . . ?
C2 C3 Cl1 119.8(2) . . ?
C4 C3 Cl1 119.1(3) . . ?
C3 C4 C5 119.4(3) . . ?
C3 C4 H4A 120.3 . . ?
C5 C4 H4A 120.3 . . ?
C4 C5 C6 120.9(2) . . ?
C4 C5 C15 117.3(2) . . ?
C6 C5 C15 121.7(2) . . ?
C5 C6 C1 117.4(2) . . ?
C5 C6 C7 122.3(2) . . ?
C1 C6 C7 120.0(2) . . ?
C8 C7 C12 117.4(2) . . ?
C8 C7 C6 117.26(19) . . ?
C12 C7 C6 125.37(18) . . ?
C9 C8 C7 122.2(2) . . ?
C9 C8 H8A 118.9 . . ?
C7 C8 H8A 118.9 . . ?
C8 C9 C10 121.4(2) . . ?
C8 C9 H9A 119.3 . . ?
C10 C9 H9A 119.3 . . ?
C9 C10 C11 116.9(2) . . ?
C9 C10 C20 122.4(2) . . ?
C11 C10 C20 120.7(2) . . ?
C10 C11 C12 123.60(19) . . ?
C10 C11 H11A 118.2 . . ?
C12 C11 H11A 118.2 . . ?
C11 C12 C7 118.56(18) . . ?
C11 C12 C13 116.93(17) . . ?
C7 C12 C13 124.46(18) . . ?
C14 C13 C24 121.21(17) . . ?
C14 C13 C12 123.44(17) . . ?
C24 C13 C12 115.26(16) . . ?
C13 C14 C15 122.66(18) . . ?
C13 C14 P1 124.94(15) . . ?
C15 C14 P1 112.38(14) . . ?
O1 C15 C5 122.6(2) . . ?
O1 C15 C14 121.8(2) . . ?
C5 C15 C14 115.28(17) . . ?
C17 C16 O4 114.5(5) . . ?
C17 C16 H16A 108.6 . . ?
O4 C16 H16A 108.6 . . ?
C17 C16 H16B 108.6 . . ?
O4 C16 H16B 108.6 . . ?
H16A C16 H16B 107.6 . . ?
C16 C17 H17A 109.5 . . ?
C16 C17 H17B 109.5 . . ?
H17A C17 H17B 109.5 . . ?
C16 C17 H17C 109.5 . . ?
H17A C17 H17C 109.5 . . ?
H17B C17 H17C 109.5 . . ?
C19 C18 O3 112.9(3) . . ?
C19 C18 H18A 109.0 . . ?
O3 C18 H18A 109.0 . . ?
C19 C18 H18B 109.0 . . ?
O3 C18 H18B 109.0 . . ?
H18A C18 H18B 107.8 . . ?
C18 C19 H19A 109.5 . . ?
C18 C19 H19B 109.5 . . ?
H19A C19 H19B 109.5 . . ?
C18 C19 H19C 109.5 . . ?
H19A C19 H19C 109.5 . . ?
H19B C19 H19C 109.5 . . ?
C21 C20 C10 112.9(3) . . ?
C21 C20 C22 109.6(3) . . ?
C10 C20 C22 111.2(2) . . ?
C21 C20 C23 109.0(3) . . ?
C10 C20 C23 107.4(2) . . ?
C22 C20 C23 106.6(3) . . ?
C20 C21 H21A 109.5 . . ?
C20 C21 H21B 109.5 . . ?
H21A C21 H21B 109.5 . . ?
C20 C21 H21C 109.5 . . ?
H21A C21 H21C 109.5 . . ?
H21B C21 H21C 109.5 . . ?
C20 C22 H22A 109.5 . . ?
C20 C22 H22B 109.5 . . ?
H22A C22 H22B 109.5 . . ?
C20 C22 H22C 109.5 . . ?
H22A C22 H22C 109.5 . . ?
H22B C22 H22C 109.5 . . ?
C20 C23 H23A 109.5 . . ?
C20 C23 H23B 109.5 . . ?
H23A C23 H23B 109.5 . . ?
C20 C23 H23C 109.5 . . ?
H23A C23 H23C 109.5 . . ?
H23B C23 H23C 109.5 . . ?
C29 C24 C25 118.9(2) . . ?
C29 C24 C13 121.39(18) . . ?
C25 C24 C13 119.71(17) . . ?
C26 C25 C24 120.3(2) . . ?
C26 C25 H25A 119.9 . . ?
C24 C25 H25A 119.9 . . ?
C27 C26 C25 120.4(2) . . ?
C27 C26 H26A 119.8 . . ?
C25 C26 H26A 119.8 . . ?
C28 C27 C26 120.1(2) . . ?
C28 C27 H27A 120.0 . . ?
C26 C27 H27A 120.0 . . ?
C27 C28 C29 120.9(2) . . ?
C27 C28 H28A 119.6 . . ?
C29 C28 H28A 119.6 . . ?
C24 C29 C28 119.5(2) . . ?
C24 C29 H29A 120.3 . . ?
C28 C29 H29A 120.3 . . ?

loop_
_geom_bond_atom_site_label_1
_geom_bond_atom_site_label_2
_geom_bond_distance
_geom_bond_site_symmetry_2
_geom_bond_publ_flag
Cl1 C3 1.741(3) . ?
P1 O2 1.4509(17) . ?
P1 O3 1.5583(17) . ?
P1 O4 1.577(2) . ?
P1 C14 1.801(2) . ?
O1 C15 1.212(3) . ?
O3 C18 1.463(4) . ?
O4 C16 1.400(5) . ?
C1 C2 1.380(4) . ?
C1 C6 1.404(3) . ?
C1 H1A 0.9500 . ?
C2 C3 1.363(4) . ?
C2 H2A 0.9500 . ?
C3 C4 1.371(4) . ?
C4 C5 1.394(3) . ?
C4 H4A 0.9500 . ?
C5 C6 1.404(3) . ?
C5 C15 1.484(3) . ?
C6 C7 1.485(3) . ?
C7 C8 1.404(3) . ?
C7 C12 1.409(3) . ?
C8 C9 1.373(3) . ?
C8 H8A 0.9500 . ?
C9 C10 1.383(3) . ?
C9 H9A 0.9500 . ?
C10 C11 1.384(3) . ?
C10 C20 1.521(3) . ?
C11 C12 1.401(3) . ?
C11 H11A 0.9500 . ?
C12 C13 1.489(3) . ?
C13 C14 1.352(3) . ?
C13 C24 1.488(3) . ?
C14 C15 1.487(3) . ?
C16 C17 1.397(6) . ?
C16 H16A 0.9900 . ?
C16 H16B 0.9900 . ?
C17 H17A 0.9800 . ?
C17 H17B 0.9800 . ?
C17 H17C 0.9800 . ?
C18 C19 1.405(5) . ?
C18 H18A 0.9900 . ?
C18 H18B 0.9900 . ?
C19 H19A 0.9800 . ?
C19 H19B 0.9800 . ?
C19 H19C 0.9800 . ?
C20 C21 1.513(4) . ?
C20 C22 1.520(5) . ?
C20 C23 1.559(5) . ?
C21 H21A 0.9800 . ?
C21 H21B 0.9800 . ?
C21 H21C 0.9800 . ?
C22 H22A 0.9800 . ?
C22 H22B 0.9800 . ?
C22 H22C 0.9800 . ?
C23 H23A 0.9800 . ?
C23 H23B 0.9800 . ?
C23 H23C 0.9800 . ?
C24 C29 1.384(3) . ?
C24 C25 1.399(3) . ?
C25 C26 1.374(3) . ?
C25 H25A 0.9500 . ?
C26 C27 1.371(4) . ?
C26 H26A 0.9500 . ?
C27 C28 1.358(4) . ?
C27 H27A 0.9500 . ?
C28 C29 1.395(4) . ?
C28 H28A 0.9500 . ?
C29 H29A 0.9500 . ?

loop_
_geom_torsion_atom_site_label_1
_geom_torsion_atom_site_label_2
_geom_torsion_atom_site_label_3
_geom_torsion_atom_site_label_4
_geom_torsion
_geom_torsion_site_symmetry_1
_geom_torsion_site_symmetry_2
_geom_torsion_site_symmetry_3
_geom_torsion_site_symmetry_4
_geom_torsion_publ_flag
O2 P1 O3 C18 -2.0(3) . . . . ?
O4 P1 O3 C18 -127.8(2) . . . . ?
C14 P1 O3 C18 129.1(2) . . . . ?
O2 P1 O4 C16 -56.2(4) . . . . ?
O3 P1 O4 C16 69.6(4) . . . . ?
C14 P1 O4 C16 178.8(4) . . . . ?
C6 C1 C2 C3 0.5(4) . . . . ?
C1 C2 C3 C4 -0.7(4) . . . . ?
C1 C2 C3 Cl1 177.9(2) . . . . ?
C2 C3 C4 C5 -0.7(4) . . . . ?
Cl1 C3 C4 C5 -179.23(18) . . . . ?
C3 C4 C5 C6 2.3(3) . . . . ?
C3 C4 C5 C15 -175.2(2) . . . . ?
C4 C5 C6 C1 -2.4(3) . . . . ?
C15 C5 C6 C1 174.9(2) . . . . ?
C4 C5 C6 C7 171.3(2) . . . . ?
C15 C5 C6 C7 -11.3(3) . . . . ?
C2 C1 C6 C5 1.1(4) . . . . ?
C2 C1 C6 C7 -172.9(2) . . . . ?
C5 C6 C7 C8 -139.2(2) . . . . ?
C1 C6 C7 C8 34.4(3) . . . . ?
C5 C6 C7 C12 41.9(3) . . . . ?
C1 C6 C7 C12 -144.5(2) . . . . ?
C12 C7 C8 C9 0.1(4) . . . . ?
C6 C7 C8 C9 -178.9(2) . . . . ?
C7 C8 C9 C10 0.1(4) . . . . ?
C8 C9 C10 C11 -0.1(4) . . . . ?
C8 C9 C10 C20 -178.9(2) . . . . ?
C9 C10 C11 C12 -0.1(3) . . . . ?
C20 C10 C11 C12 178.7(2) . . . . ?
C10 C11 C12 C7 0.3(3) . . . . ?
C10 C11 C12 C13 177.77(18) . . . . ?
C8 C7 C12 C11 -0.3(3) . . . . ?
C6 C7 C12 C11 178.63(19) . . . . ?
C8 C7 C12 C13 -177.54(19) . . . . ?
C6 C7 C12 C13 1.4(3) . . . . ?
C11 C12 C13 C14 145.70(19) . . . . ?
C7 C12 C13 C14 -37.0(3) . . . . ?
C11 C12 C13 C24 -31.0(2) . . . . ?
C7 C12 C13 C24 146.32(19) . . . . ?
C24 C13 C14 C15 173.52(18) . . . . ?
C12 C13 C14 C15 -3.0(3) . . . . ?
C24 C13 C14 P1 -8.3(3) . . . . ?
C12 C13 C14 P1 175.24(14) . . . . ?
O2 P1 C14 C13 90.7(2) . . . . ?
O3 P1 C14 C13 -39.2(2) . . . . ?
O4 P1 C14 C13 -145.78(18) . . . . ?
O2 P1 C14 C15 -90.88(18) . . . . ?
O3 P1 C14 C15 139.16(15) . . . . ?
O4 P1 C14 C15 32.61(17) . . . . ?
C4 C5 C15 O1 -49.9(3) . . . . ?
C6 C5 C15 O1 132.7(3) . . . . ?
C4 C5 C15 C14 123.4(2) . . . . ?
C6 C5 C15 C14 -54.1(3) . . . . ?
C13 C14 C15 O1 -122.7(2) . . . . ?
P1 C14 C15 O1 58.9(3) . . . . ?
C13 C14 C15 C5 63.9(3) . . . . ?
P1 C14 C15 C5 -114.48(17) . . . . ?
P1 O4 C16 C17 155.2(4) . . . . ?
P1 O3 C18 C19 111.1(4) . . . . ?
C9 C10 C20 C21 -11.6(4) . . . . ?
C11 C10 C20 C21 169.6(3) . . . . ?
C9 C10 C20 C22 -135.2(3) . . . . ?
C11 C10 C20 C22 46.0(3) . . . . ?
C9 C10 C20 C23 108.5(3) . . . . ?
C11 C10 C20 C23 -70.2(3) . . . . ?
C14 C13 C24 C29 -59.9(3) . . . . ?
C12 C13 C24 C29 116.9(2) . . . . ?
C14 C13 C24 C25 122.0(2) . . . . ?
C12 C13 C24 C25 -61.2(2) . . . . ?
C29 C24 C25 C26 1.5(3) . . . . ?
C13 C24 C25 C26 179.6(2) . . . . ?
C24 C25 C26 C27 -1.6(4) . . . . ?
C25 C26 C27 C28 0.6(4) . . . . ?
C26 C27 C28 C29 0.6(4) . . . . ?
C25 C24 C29 C28 -0.3(3) . . . . ?
C13 C24 C29 C28 -178.4(2) . . . . ?
C27 C28 C29 C24 -0.7(4) . . . . ?
